data_4509028
loop_
_publ_author_name
'Zhang, Erpeng'
'Hou, Hongwei'
'Meng, Xiangru'
'Liu, Yaru'
'Liu, Yun'
'Fan, Yaoting'

_publ_section_title
;
 Ferrocenyl Functional Coordination Polymers Based on Mono-, Bi-, and
 Heterotrinuclear Organometallic Building Blocks: Syntheses, Structures,
 and Properties
;
_journal_issue 2
_journal_name_full 'Crystal Growth &amp; Design'
_journal_page_first 903
_journal_paper_doi 10.1021/cg800661g
_journal_volume 9
_journal_year 2009
_chemical_formula_sum 'C88 H86 Ca Fe6 N2 O12 Zn2'
_chemical_formula_weight 1869.51
_chemical_name_systematic
; 
 ? 
;
_space_group_IT_number 2
_symmetry_cell_setting triclinic
_symmetry_space_group_name_Hall '-P 1'
_symmetry_space_group_name_H-M 'P -1'
_atom_sites_solution_hydrogens geom
_atom_sites_solution_primary direct
_atom_sites_solution_secondary difmap
_audit_creation_method SHELXL-97
_cell_angle_alpha 90.598(15)
_cell_angle_beta 100.892(15)
_cell_angle_gamma 105.459(15)
_cell_formula_units_Z 1
_cell_length_a 12.6640(12)
_cell_length_b 12.8431(13)
_cell_length_c 13.3132(13)
_cell_measurement_reflns_used 4181
_cell_measurement_temperature 293(2)
_cell_measurement_theta_max 27.8764
_cell_measurement_theta_min 1.7023
_cell_volume 2045.2(4)
_computing_cell_refinement 'CrystalClear (Rigaku/MSC Inc., 2006)'
_computing_data_collection 'CrystalClear (Rigaku/MSC Inc., 2006)'
_computing_data_reduction 'CrystalClear (Rigaku/MSC Inc., 2006)'
_computing_molecular_graphics 'CrystalStructure 3.7.0'
_computing_publication_material 'CrystalStructure 3.7.0'
_computing_structure_refinement 'SHELXL-97 (Sheldrick, 1997)'
_computing_structure_solution 'SHELXS-97 (Sheldrick, 1990)'
_diffrn_ambient_temperature 293(2)
_diffrn_detector_area_resol_mean 28.5714
_diffrn_measured_fraction_theta_full 0.998
_diffrn_measured_fraction_theta_max 0.998
_diffrn_measurement_device_type 'Rikagu Saturn 724'
_diffrn_measurement_method dtprofit.ref
_diffrn_radiation_monochromator graphite
_diffrn_radiation_source 'fine-focus sealed tube'
_diffrn_radiation_type MoK\a
_diffrn_radiation_wavelength 0.71073
_diffrn_reflns_av_R_equivalents 0.0679
_diffrn_reflns_av_sigmaI/netI 0.0962
_diffrn_reflns_limit_h_max 15
_diffrn_reflns_limit_h_min -15
_diffrn_reflns_limit_k_max 15
_diffrn_reflns_limit_k_min -15
_diffrn_reflns_limit_l_max 15
_diffrn_reflns_limit_l_min -15
_diffrn_reflns_number 20969
_diffrn_reflns_theta_full 25.00
_diffrn_reflns_theta_max 25.00
_diffrn_reflns_theta_min 2.07
_exptl_absorpt_coefficient_mu 1.733
_exptl_absorpt_correction_T_max 0.7690
_exptl_absorpt_correction_T_min 0.7231
_exptl_absorpt_correction_type empirical
_exptl_crystal_colour Red
_exptl_crystal_density_diffrn 1.518
_exptl_crystal_density_method 'not measured'
_exptl_crystal_description Prism
_exptl_crystal_F_000 960
_exptl_crystal_size_max 0.20
_exptl_crystal_size_mid 0.20
_exptl_crystal_size_min 0.16
_refine_diff_density_max 0.588
_refine_diff_density_min -0.365
_refine_diff_density_rms 0.073
_refine_ls_extinction_method none
_refine_ls_goodness_of_fit_ref 0.988
_refine_ls_hydrogen_treatment constr
_refine_ls_matrix_type full
_refine_ls_number_parameters 502
_refine_ls_number_reflns 7196
_refine_ls_number_restraints 0
_refine_ls_restrained_S_all 0.988
_refine_ls_R_factor_all 0.1238
_refine_ls_R_factor_gt 0.0677
_refine_ls_shift/su_max 0.000
_refine_ls_shift/su_mean 0.000
_refine_ls_structure_factor_coef Fsqd
_refine_ls_weighting_details 'calc w=1/[\s^2^(Fo^2^)+(0.0419P)^2^+1.8618P] where P=(Fo^2^+2Fc^2^)/3'
_refine_ls_weighting_scheme calc
_refine_ls_wR_factor_gt 0.1088
_refine_ls_wR_factor_ref 0.1311
_reflns_number_gt 4376
_reflns_number_total 7196
_reflns_threshold_expression >2sigma(I)
_cod_data_source_file cg800661gsup1.cif
_cod_data_source_block complex_7
_cod_depositor_comments
;
The following automatic conversions were performed:

'_symmetry_cell_setting' value 'Triclinic' changed to 'triclinic'
according to /home/saulius/struct/CIF-dictionaries/cif_core.dic
dictionary named 'cif_core.dic' version 2.4.2 from 2011-04-26.

Automatic conversion script
Id: cif_fix_values 1891 2012-01-12 08:04:46Z andrius 
;
_cod_original_cell_volume 2045.2(3)
_cod_original_sg_symbol_H-M P-1
_cod_database_code 4509028

loop_
_symmetry_equiv_pos_as_xyz
'x, y, z'
'-x, -y, -z'

loop_
_atom_site_label
_atom_site_type_symbol
_atom_site_fract_x
_atom_site_fract_y
_atom_site_fract_z
_atom_site_U_iso_or_equiv
_atom_site_adp_type
_atom_site_occupancy
_atom_site_symmetry_multiplicity
_atom_site_calc_flag
_atom_site_refinement_flags
Fe1 Fe -0.06171(9) 0.76438(8) -0.02023(8) 0.0687(3) Uani 1 1 d .
Fe2 Fe 0.45940(9) 0.57157(8) 0.21237(8) 0.0641(3) Uani 1 1 d .
Fe3 Fe 0.28444(8) 0.03351(7) 0.40653(7) 0.0547(3) Uani 1 1 d .
Zn1 Zn 0.21059(5) 0.72948(5) 0.67129(5) 0.0385(2) Uani 1 1 d .
Ca1 Ca 0.0000 0.5000 0.5000 0.0338(4) Uani 1 2 d S
C1 C -0.1393(6) 0.7427(5) 0.1029(5) 0.0567(18) Uani 1 1 d .
C2 C -0.0885(6) 0.8525(6) 0.0937(6) 0.075(2) Uani 1 1 d .
H2 H -0.0294 0.8991 0.1460 0.090 Uiso 1 1 calc R
C3 C -0.1329(6) 0.8863(5) -0.0017(6) 0.075(2) Uani 1 1 d .
H3 H -0.1121 0.9592 -0.0263 0.090 Uiso 1 1 calc R
C4 C -0.2130(6) 0.7948(5) -0.0543(5) 0.064(2) Uani 1 1 d .
H4 H -0.2578 0.7925 -0.1233 0.077 Uiso 1 1 calc R
C5 C -0.2183(5) 0.7067(5) 0.0094(5) 0.0532(17) Uani 1 1 d .
H5 H -0.2669 0.6330 -0.0084 0.064 Uiso 1 1 calc R
C6 C 0.1062(8) 0.7980(10) -0.0103(12) 0.135(4) Uani 1 1 d .
H6 H 0.1639 0.8518 0.0373 0.162 Uiso 1 1 calc R
C7 C 0.0538(11) 0.8152(11) -0.1100(11) 0.135(5) Uani 1 1 d .
H7 H 0.0680 0.8832 -0.1444 0.162 Uiso 1 1 calc R
C8 C -0.0208(10) 0.7174(12) -0.1500(9) 0.127(4) Uani 1 1 d .
H8 H -0.0695 0.7050 -0.2181 0.152 Uiso 1 1 calc R
C9 C -0.0175(12) 0.6392(9) -0.0777(13) 0.131(5) Uani 1 1 d .
H9 H -0.0611 0.5630 -0.0865 0.158 Uiso 1 1 calc R
C10 C 0.0618(11) 0.6890(13) 0.0066(11) 0.133(5) Uani 1 1 d .
H10 H 0.0825 0.6540 0.0696 0.160 Uiso 1 1 calc R
C11 C -0.1163(6) 0.6765(5) 0.1926(5) 0.068(2) Uani 1 1 d .
H11A H -0.1538 0.6931 0.2454 0.082 Uiso 1 1 calc R
H11B H -0.0366 0.6977 0.2207 0.082 Uiso 1 1 calc R
C12 C -0.1538(6) 0.5559(5) 0.1668(5) 0.065(2) Uani 1 1 d .
H12A H -0.1167 0.5400 0.1135 0.078 Uiso 1 1 calc R
H12B H -0.2335 0.5354 0.1386 0.078 Uiso 1 1 calc R
C13 C -0.1320(6) 0.4856(5) 0.2548(5) 0.0524(17) Uani 1 1 d .
C14 C 0.3928(6) 0.4951(5) 0.3295(5) 0.0573(18) Uani 1 1 d .
C15 C 0.3629(7) 0.4228(5) 0.2397(6) 0.075(2) Uani 1 1 d .
H15 H 0.2867 0.3876 0.2030 0.090 Uiso 1 1 calc R
C16 C 0.4607(9) 0.4133(6) 0.2117(7) 0.092(3) Uani 1 1 d .
H16 H 0.4644 0.3697 0.1523 0.110 Uiso 1 1 calc R
C17 C 0.5529(7) 0.4761(7) 0.2821(7) 0.085(3) Uani 1 1 d .
H17 H 0.6318 0.4833 0.2818 0.102 Uiso 1 1 calc R
C18 C 0.5096(6) 0.5283(6) 0.3554(5) 0.068(2) Uani 1 1 d .
H18 H 0.5543 0.5776 0.4139 0.082 Uiso 1 1 calc R
C19 C 0.3905(8) 0.6954(6) 0.1777(6) 0.076(2) Uani 1 1 d .
H19 H 0.3306 0.7102 0.2077 0.092 Uiso 1 1 calc R
C20 C 0.3743(10) 0.6292(8) 0.0901(7) 0.110(3) Uani 1 1 d .
H20 H 0.3021 0.5906 0.0474 0.132 Uiso 1 1 calc R
C21 C 0.4789(14) 0.6275(9) 0.0740(8) 0.125(5) Uani 1 1 d .
H21 H 0.4941 0.5881 0.0173 0.150 Uiso 1 1 calc R
C22 C 0.5592(10) 0.6955(9) 0.1518(10) 0.121(4) Uani 1 1 d .
H22 H 0.6405 0.7114 0.1595 0.145 Uiso 1 1 calc R
C23 C 0.5022(8) 0.7355(6) 0.2170(6) 0.080(2) Uani 1 1 d .
H23 H 0.5362 0.7849 0.2780 0.097 Uiso 1 1 calc R
C24 C 0.3104(5) 0.5214(5) 0.3850(5) 0.0579(19) Uani 1 1 d .
H24A H 0.2861 0.4627 0.4279 0.070 Uiso 1 1 calc R
H24B H 0.2454 0.5260 0.3352 0.070 Uiso 1 1 calc R
C25 C 0.3556(5) 0.6256(5) 0.4508(5) 0.0499(16) Uani 1 1 d .
H25A H 0.3723 0.6851 0.4068 0.060 Uiso 1 1 calc R
H25B H 0.4252 0.6241 0.4953 0.060 Uiso 1 1 calc R
C26 C 0.2772(5) 0.6476(5) 0.5164(4) 0.0400(14) Uani 1 1 d .
C27 C 0.2709(5) 0.1616(5) 0.4922(5) 0.0555(18) Uani 1 1 d .
C28 C 0.3754(6) 0.1847(6) 0.4615(6) 0.070(2) Uani 1 1 d .
H28 H 0.4049 0.2445 0.4205 0.084 Uiso 1 1 calc R
C29 C 0.4310(6) 0.1087(6) 0.5028(6) 0.074(2) Uani 1 1 d .
H29 H 0.5055 0.1061 0.4944 0.089 Uiso 1 1 calc R
C30 C 0.3608(6) 0.0351(6) 0.5548(5) 0.067(2) Uani 1 1 d .
H30 H 0.3777 -0.0267 0.5903 0.080 Uiso 1 1 calc R
C31 C 0.2616(6) 0.0689(6) 0.5492(5) 0.0630(19) Uani 1 1 d .
H31 H 0.1973 0.0331 0.5791 0.076 Uiso 1 1 calc R
C32 C 0.1815(7) 0.0156(6) 0.2677(6) 0.074(2) Uani 1 1 d .
H32 H 0.1414 0.0677 0.2394 0.088 Uiso 1 1 calc R
C33 C 0.2866(8) 0.0148(7) 0.2553(6) 0.090(3) Uani 1 1 d .
H33 H 0.3335 0.0662 0.2171 0.109 Uiso 1 1 calc R
C34 C 0.3162(9) -0.0695(10) 0.3071(8) 0.112(4) Uani 1 1 d .
H34 H 0.3862 -0.0896 0.3108 0.134 Uiso 1 1 calc R
C35 C 0.2252(11) -0.1224(7) 0.3502(8) 0.109(4) Uani 1 1 d .
H35 H 0.2207 -0.1862 0.3906 0.131 Uiso 1 1 calc R
C36 C 0.1417(8) -0.0678(7) 0.3265(6) 0.090(3) Uani 1 1 d .
H36 H 0.0685 -0.0870 0.3461 0.108 Uiso 1 1 calc R
C37 C 0.1880(5) 0.2276(5) 0.4690(6) 0.074(2) Uani 1 1 d .
H37A H 0.2054 0.2835 0.5239 0.088 Uiso 1 1 calc R
H37B H 0.1987 0.2636 0.4065 0.088 Uiso 1 1 calc R
C38 C 0.0689(5) 0.1678(5) 0.4567(6) 0.069(2) Uani 1 1 d .
H38A H 0.0567 0.1359 0.5207 0.083 Uiso 1 1 calc R
H38B H 0.0522 0.1090 0.4048 0.083 Uiso 1 1 calc R
C39 C -0.0123(5) 0.2356(5) 0.4267(5) 0.0459(16) Uani 1 1 d .
C40 C 0.3919(8) 0.8041(7) 0.8486(7) 0.122(4) Uani 1 1 d .
H40 H 0.3967 0.7342 0.8365 0.146 Uiso 1 1 calc R
C41 C 0.4664(7) 0.8681(7) 0.9325(7) 0.118(4) Uani 1 1 d .
H41 H 0.5201 0.8405 0.9724 0.142 Uiso 1 1 calc R
C42 C 0.4612(5) 0.9664(4) 0.9554(4) 0.0447(16) Uani 1 1 d .
C43 C 0.3820(6) 1.0005(5) 0.8916(5) 0.078(3) Uani 1 1 d .
H43 H 0.3744 1.0694 0.9031 0.093 Uiso 1 1 calc R
C44 C 0.3129(6) 0.9344(5) 0.8101(5) 0.068(2) Uani 1 1 d .
H44 H 0.2596 0.9609 0.7683 0.081 Uiso 1 1 calc R
N1 N 0.3176(4) 0.8371(4) 0.7879(4) 0.0485(14) Uani 1 1 d .
O1 O -0.0561(4) 0.5235(4) 0.3286(3) 0.0861(18) Uani 1 1 d .
O2 O -0.1939(4) 0.3913(3) 0.2426(3) 0.0558(12) Uani 1 1 d .
O3 O 0.3159(3) 0.7262(3) 0.5817(3) 0.0534(11) Uani 1 1 d .
O4 O 0.1824(4) 0.5891(4) 0.5057(4) 0.0778(16) Uani 1 1 d .
O5 O 0.0174(4) 0.3322(4) 0.4534(4) 0.0819(17) Uani 1 1 d .
O6 O -0.1050(3) 0.1871(3) 0.3723(3) 0.0509(11) Uani 1 1 d .

loop_
_atom_site_aniso_label
_atom_site_aniso_U_11
_atom_site_aniso_U_22
_atom_site_aniso_U_33
_atom_site_aniso_U_23
_atom_site_aniso_U_13
_atom_site_aniso_U_12
Fe1 0.0710(7) 0.0633(7) 0.0719(8) 0.0243(6) 0.0207(6) 0.0130(6)
Fe2 0.0877(8) 0.0682(7) 0.0551(7) 0.0104(5) 0.0311(6) 0.0410(6)
Fe3 0.0528(6) 0.0467(6) 0.0612(7) 0.0034(5) -0.0026(5) 0.0174(5)
Zn1 0.0382(4) 0.0383(4) 0.0352(4) -0.0037(3) 0.0019(3) 0.0081(3)
Ca1 0.0289(9) 0.0340(9) 0.0344(10) -0.0039(7) 0.0006(7) 0.0058(7)
C1 0.069(5) 0.048(4) 0.044(4) 0.006(3) 0.004(4) 0.004(4)
C2 0.084(6) 0.059(5) 0.064(5) 0.008(4) -0.002(4) 0.000(4)
C3 0.094(6) 0.050(4) 0.070(5) 0.023(4) 0.007(5) 0.007(4)
C4 0.071(5) 0.059(5) 0.053(5) 0.004(4) 0.000(4) 0.010(4)
C5 0.066(5) 0.046(4) 0.046(4) 0.014(3) 0.015(4) 0.010(3)
C6 0.082(8) 0.108(9) 0.215(16) 0.033(9) 0.044(8) 0.014(7)
C7 0.119(10) 0.173(13) 0.148(11) 0.097(10) 0.087(8) 0.053(9)
C8 0.123(10) 0.155(11) 0.110(9) -0.002(9) 0.075(7) 0.018(9)
C9 0.163(13) 0.095(8) 0.183(13) 0.053(10) 0.116(11) 0.058(9)
C10 0.107(10) 0.163(14) 0.160(13) 0.041(11) 0.039(9) 0.078(9)
C11 0.083(5) 0.058(5) 0.049(5) 0.006(4) 0.000(4) 0.004(4)
C12 0.089(5) 0.053(4) 0.036(4) 0.009(3) -0.004(4) 0.003(4)
C13 0.061(5) 0.059(5) 0.033(4) 0.008(3) 0.004(3) 0.013(4)
C14 0.072(5) 0.052(4) 0.052(4) -0.003(3) 0.020(4) 0.017(4)
C15 0.108(7) 0.057(5) 0.072(5) -0.003(4) 0.028(5) 0.034(5)
C16 0.160(9) 0.072(6) 0.074(6) 0.009(5) 0.047(6) 0.070(6)
C17 0.097(7) 0.114(7) 0.083(6) 0.044(5) 0.045(5) 0.074(6)
C18 0.070(5) 0.093(6) 0.059(5) 0.012(4) 0.024(4) 0.045(4)
C19 0.100(7) 0.071(5) 0.079(6) 0.020(5) 0.029(5) 0.050(5)
C20 0.168(11) 0.100(8) 0.068(7) 0.016(6) 0.007(7) 0.060(7)
C21 0.241(16) 0.109(9) 0.083(8) 0.042(6) 0.093(9) 0.104(10)
C22 0.124(9) 0.131(10) 0.158(11) 0.078(8) 0.099(9) 0.068(8)
C23 0.089(7) 0.064(5) 0.076(6) 0.015(4) 0.011(5) 0.004(5)
C24 0.059(4) 0.050(4) 0.058(4) -0.014(3) 0.018(4) -0.001(3)
C25 0.043(4) 0.054(4) 0.052(4) -0.003(3) 0.015(3) 0.007(3)
C26 0.037(4) 0.050(4) 0.037(4) 0.005(3) 0.008(3) 0.018(3)
C27 0.041(4) 0.054(4) 0.066(5) -0.006(4) -0.008(3) 0.016(3)
C28 0.046(4) 0.058(5) 0.096(6) -0.010(4) 0.000(4) 0.006(4)
C29 0.042(4) 0.077(5) 0.097(6) -0.009(5) -0.011(4) 0.025(4)
C30 0.064(5) 0.077(5) 0.065(5) 0.001(4) -0.006(4) 0.042(4)
C31 0.060(5) 0.072(5) 0.063(5) 0.011(4) 0.013(4) 0.027(4)
C32 0.078(6) 0.078(6) 0.060(5) 0.003(4) -0.008(4) 0.027(5)
C33 0.093(7) 0.110(7) 0.073(6) 0.006(5) 0.026(5) 0.028(6)
C34 0.126(9) 0.138(10) 0.085(8) -0.044(7) -0.026(7) 0.093(8)
C35 0.160(11) 0.047(5) 0.102(8) -0.006(5) -0.012(8) 0.024(7)
C36 0.086(7) 0.082(6) 0.075(6) -0.005(5) -0.003(5) -0.007(6)
C37 0.047(4) 0.051(4) 0.117(7) -0.002(4) -0.001(4) 0.013(4)
C38 0.047(4) 0.049(4) 0.112(6) 0.007(4) 0.008(4) 0.021(3)
C39 0.040(4) 0.044(4) 0.056(4) 0.000(3) 0.011(3) 0.016(3)
C40 0.136(8) 0.074(6) 0.132(8) -0.049(6) -0.065(7) 0.054(6)
C41 0.125(8) 0.083(6) 0.121(8) -0.035(6) -0.072(6) 0.053(6)
C42 0.056(4) 0.027(3) 0.045(4) -0.002(3) 0.002(3) 0.006(3)
C43 0.106(6) 0.041(4) 0.069(5) -0.011(4) -0.031(5) 0.025(4)
C44 0.078(5) 0.055(5) 0.056(5) -0.002(4) -0.025(4) 0.020(4)
N1 0.058(4) 0.044(3) 0.039(3) -0.010(2) -0.009(3) 0.020(3)
O1 0.094(4) 0.077(3) 0.050(3) 0.022(3) -0.022(3) -0.016(3)
O2 0.069(3) 0.043(3) 0.046(3) 0.005(2) 0.001(2) 0.007(2)
O3 0.053(3) 0.050(3) 0.059(3) -0.010(2) 0.019(2) 0.013(2)
O4 0.032(3) 0.109(4) 0.078(4) -0.025(3) 0.020(2) -0.011(3)
O5 0.065(3) 0.053(3) 0.119(5) -0.025(3) -0.014(3) 0.024(3)
O6 0.044(3) 0.050(3) 0.056(3) -0.004(2) -0.002(2) 0.016(2)

loop_
_atom_type_symbol
_atom_type_description
_atom_type_scat_dispersion_real
_atom_type_scat_dispersion_imag
_atom_type_scat_source
C C 0.0033 0.0016 'International Tables Vol C Tables 4.2.6.8 and 6.1.1.4'
H H 0.0000 0.0000 'International Tables Vol C Tables 4.2.6.8 and 6.1.1.4'
N N 0.0061 0.0033 'International Tables Vol C Tables 4.2.6.8 and 6.1.1.4'
O O 0.0106 0.0060 'International Tables Vol C Tables 4.2.6.8 and 6.1.1.4'
Ca Ca 0.2262 0.3064 'International Tables Vol C Tables 4.2.6.8 and 6.1.1.4'
Fe Fe 0.3463 0.8444 'International Tables Vol C Tables 4.2.6.8 and 6.1.1.4'
Zn Zn 0.2839 1.4301 'International Tables Vol C Tables 4.2.6.8 and 6.1.1.4'

loop_
_geom_angle_atom_site_label_1
_geom_angle_atom_site_label_2
_geom_angle_atom_site_label_3
_geom_angle
_geom_angle_site_symmetry_1
_geom_angle_site_symmetry_3
C2 Fe1 C4 67.9(3) . .
C2 Fe1 C8 163.9(5) . .
C4 Fe1 C8 109.7(4) . .
C2 Fe1 C9 153.8(5) . .
C4 Fe1 C9 127.0(5) . .
C8 Fe1 C9 40.5(4) . .
C2 Fe1 C10 120.2(5) . .
C4 Fe1 C10 163.3(5) . .
C8 Fe1 C10 66.7(5) . .
C9 Fe1 C10 39.7(4) . .
C2 Fe1 C6 107.7(4) . .
C4 Fe1 C6 155.1(5) . .
C8 Fe1 C6 67.3(5) . .
C9 Fe1 C6 68.0(5) . .
C10 Fe1 C6 40.4(4) . .
C2 Fe1 C5 67.6(3) . .
C4 Fe1 C5 40.8(2) . .
C8 Fe1 C5 121.8(4) . .
C9 Fe1 C5 108.2(4) . .
C10 Fe1 C5 125.9(5) . .
C6 Fe1 C5 162.3(5) . .
C2 Fe1 C3 40.7(3) . .
C4 Fe1 C3 40.5(2) . .
C8 Fe1 C3 127.1(5) . .
C9 Fe1 C3 164.2(5) . .
C10 Fe1 C3 154.7(5) . .
C6 Fe1 C3 120.0(4) . .
C5 Fe1 C3 68.4(3) . .
C2 Fe1 C7 126.5(5) . .
C4 Fe1 C7 120.9(4) . .
C8 Fe1 C7 39.8(4) . .
C9 Fe1 C7 68.1(5) . .
C10 Fe1 C7 67.6(5) . .
C6 Fe1 C7 40.7(4) . .
C5 Fe1 C7 155.7(5) . .
C3 Fe1 C7 108.2(4) . .
C2 Fe1 C1 40.3(2) . .
C4 Fe1 C1 69.0(3) . .
C8 Fe1 C1 155.2(5) . .
C9 Fe1 C1 119.2(4) . .
C10 Fe1 C1 107.0(4) . .
C6 Fe1 C1 124.6(5) . .
C5 Fe1 C1 40.8(2) . .
C3 Fe1 C1 69.0(3) . .
C7 Fe1 C1 162.5(5) . .
C21 Fe2 C18 155.9(5) . .
C21 Fe2 C19 67.1(4) . .
C18 Fe2 C19 125.5(3) . .
C21 Fe2 C23 68.2(4) . .
C18 Fe2 C23 107.5(3) . .
C19 Fe2 C23 39.4(3) . .
C21 Fe2 C22 40.7(4) . .
C18 Fe2 C22 120.7(5) . .
C19 Fe2 C22 66.6(4) . .
C23 Fe2 C22 40.4(3) . .
C21 Fe2 C20 40.0(4) . .
C18 Fe2 C20 162.2(4) . .
C19 Fe2 C20 39.9(3) . .
C23 Fe2 C20 67.4(3) . .
C22 Fe2 C20 67.3(5) . .
C21 Fe2 C17 120.8(4) . .
C18 Fe2 C17 41.7(3) . .
C19 Fe2 C17 163.8(4) . .
C23 Fe2 C17 127.2(4) . .
C22 Fe2 C17 109.2(4) . .
C20 Fe2 C17 154.9(4) . .
C21 Fe2 C16 109.0(4) . .
C18 Fe2 C16 68.6(3) . .
C19 Fe2 C16 154.7(4) . .
C23 Fe2 C16 164.8(4) . .
C22 Fe2 C16 127.9(4) . .
C20 Fe2 C16 120.8(4) . .
C17 Fe2 C16 40.2(3) . .
C21 Fe2 C14 163.1(5) . .
C18 Fe2 C14 40.2(2) . .
C19 Fe2 C14 107.7(3) . .
C23 Fe2 C14 118.8(3) . .
C22 Fe2 C14 153.9(5) . .
C20 Fe2 C14 125.8(4) . .
C17 Fe2 C14 68.7(3) . .
C16 Fe2 C14 68.3(3) . .
C21 Fe2 C15 126.5(5) . .
C18 Fe2 C15 68.0(3) . .
C19 Fe2 C15 120.8(3) . .
C23 Fe2 C15 153.8(4) . .
C22 Fe2 C15 164.3(5) . .
C20 Fe2 C15 108.6(4) . .
C17 Fe2 C15 67.6(3) . .
C16 Fe2 C15 39.8(3) . .
C14 Fe2 C15 40.9(2) . .
C36 Fe3 C35 40.8(3) . .
C36 Fe3 C32 39.8(3) . .
C35 Fe3 C32 67.0(4) . .
C36 Fe3 C28 150.0(4) . .
C35 Fe3 C28 167.9(5) . .
C32 Fe3 C28 118.2(3) . .
C36 Fe3 C30 130.1(4) . .
C35 Fe3 C30 108.0(4) . .
C32 Fe3 C30 168.9(4) . .
C28 Fe3 C30 68.7(3) . .
C36 Fe3 C34 68.5(4) . .
C35 Fe3 C34 40.4(4) . .
C32 Fe3 C34 67.4(3) . .
C28 Fe3 C34 129.5(5) . .
C30 Fe3 C34 115.9(3) . .
C36 Fe3 C33 67.2(3) . .
C35 Fe3 C33 66.9(4) . .
C32 Fe3 C33 39.6(3) . .
C28 Fe3 C33 109.5(3) . .
C30 Fe3 C33 149.1(4) . .
C34 Fe3 C33 39.9(3) . .
C36 Fe3 C29 168.4(4) . .
C35 Fe3 C29 129.6(4) . .
C32 Fe3 C29 150.3(4) . .
C28 Fe3 C29 40.6(3) . .
C30 Fe3 C29 40.4(3) . .
C34 Fe3 C29 108.1(4) . .
C33 Fe3 C29 117.8(4) . .
C36 Fe3 C31 109.2(3) . .
C35 Fe3 C31 117.6(4) . .
C32 Fe3 C31 131.2(3) . .
C28 Fe3 C31 68.2(3) . .
C30 Fe3 C31 41.0(2) . .
C34 Fe3 C31 149.6(4) . .
C33 Fe3 C31 169.2(4) . .
C29 Fe3 C31 67.8(3) . .
C36 Fe3 C27 117.6(3) . .
C35 Fe3 C27 150.3(5) . .
C32 Fe3 C27 110.4(3) . .
C28 Fe3 C27 40.6(2) . .
C30 Fe3 C27 68.6(3) . .
C34 Fe3 C27 168.5(5) . .
C33 Fe3 C27 131.3(3) . .
C29 Fe3 C27 67.9(3) . .
C31 Fe3 C27 40.3(2) . .
O2 Zn1 O6 127.85(19) 2_566 2_566
O2 Zn1 O3 111.59(18) 2_566 .
O6 Zn1 O3 116.19(18) 2_566 .
O2 Zn1 N1 93.38(19) 2_566 .
O6 Zn1 N1 98.49(18) 2_566 .
O3 Zn1 N1 99.13(19) . .
O2 Zn1 Ca1 76.26(12) 2_566 .
O6 Zn1 Ca1 85.45(11) 2_566 .
O3 Zn1 Ca1 88.15(12) . .
N1 Zn1 Ca1 169.05(14) . .
O4 Ca1 O4 180.0 . 2_566
O4 Ca1 O1 94.41(18) . .
O4 Ca1 O1 85.59(18) 2_566 .
O4 Ca1 O1 85.59(18) . 2_566
O4 Ca1 O1 94.41(18) 2_566 2_566
O1 Ca1 O1 180.000(1) . 2_566
O4 Ca1 O5 84.89(17) . 2_566
O4 Ca1 O5 95.11(17) 2_566 2_566
O1 Ca1 O5 91.56(18) . 2_566
O1 Ca1 O5 88.44(18) 2_566 2_566
O4 Ca1 O5 95.11(17) . .
O4 Ca1 O5 84.89(18) 2_566 .
O1 Ca1 O5 88.44(18) . .
O1 Ca1 O5 91.56(18) 2_566 .
O5 Ca1 O5 180.000(1) 2_566 .
O4 Ca1 Zn1 134.22(12) . 2_566
O4 Ca1 Zn1 45.78(12) 2_566 2_566
O1 Ca1 Zn1 60.19(11) . 2_566
O1 Ca1 Zn1 119.81(11) 2_566 2_566
O5 Ca1 Zn1 129.10(11) 2_566 2_566
O5 Ca1 Zn1 50.90(11) . 2_566
O4 Ca1 Zn1 45.78(12) . .
O4 Ca1 Zn1 134.22(12) 2_566 .
O1 Ca1 Zn1 119.81(11) . .
O1 Ca1 Zn1 60.19(11) 2_566 .
O5 Ca1 Zn1 50.90(11) 2_566 .
O5 Ca1 Zn1 129.10(11) . .
Zn1 Ca1 Zn1 180.0 2_566 .
C2 C1 C5 105.7(6) . .
C2 C1 C11 127.4(6) . .
C5 C1 C11 126.9(5) . .
C2 C1 Fe1 68.5(4) . .
C5 C1 Fe1 69.1(4) . .
C11 C1 Fe1 127.1(5) . .
C1 C2 C3 110.9(6) . .
C1 C2 Fe1 71.2(4) . .
C3 C2 Fe1 70.6(5) . .
C1 C2 H2 124.6 . .
C3 C2 H2 124.6 . .
Fe1 C2 H2 124.6 . .
C4 C3 C2 106.4(6) . .
C4 C3 Fe1 69.2(4) . .
C2 C3 Fe1 68.7(4) . .
C4 C3 H3 126.8 . .
C2 C3 H3 126.8 . .
Fe1 C3 H3 126.8 . .
C3 C4 C5 108.5(6) . .
C3 C4 Fe1 70.2(4) . .
C5 C4 Fe1 70.1(4) . .
C3 C4 H4 125.8 . .
C5 C4 H4 125.8 . .
Fe1 C4 H4 125.8 . .
C4 C5 C1 108.5(6) . .
C4 C5 Fe1 69.1(4) . .
C1 C5 Fe1 70.0(4) . .
C4 C5 H5 125.7 . .
C1 C5 H5 125.7 . .
Fe1 C5 H5 125.7 . .
C10 C6 C7 107.1(12) . .
C10 C6 Fe1 69.7(6) . .
C7 C6 Fe1 70.0(6) . .
C10 C6 H6 126.5 . .
C7 C6 H6 126.5 . .
Fe1 C6 H6 126.5 . .
C8 C7 C6 106.9(10) . .
C8 C7 Fe1 69.5(6) . .
C6 C7 Fe1 69.4(6) . .
C8 C7 H7 126.5 . .
C6 C7 H7 126.5 . .
Fe1 C7 H7 126.5 . .
C7 C8 C9 109.7(12) . .
C7 C8 Fe1 70.7(6) . .
C9 C8 Fe1 69.8(6) . .
C7 C8 H8 125.2 . .
C9 C8 H8 125.2 . .
Fe1 C8 H8 125.2 . .
C10 C9 C8 106.7(12) . .
C10 C9 Fe1 70.3(7) . .
C8 C9 Fe1 69.8(6) . .
C10 C9 H9 126.6 . .
C8 C9 H9 126.6 . .
Fe1 C9 H9 126.6 . .
C9 C10 C6 109.6(12) . .
C9 C10 Fe1 70.0(7) . .
C6 C10 Fe1 70.0(6) . .
C9 C10 H10 125.2 . .
C6 C10 H10 125.2 . .
Fe1 C10 H10 125.2 . .
C1 C11 C12 114.0(5) . .
C1 C11 H11A 108.8 . .
C12 C11 H11A 108.8 . .
C1 C11 H11B 108.8 . .
C12 C11 H11B 108.8 . .
H11A C11 H11B 107.6 . .
C11 C12 C13 116.0(5) . .
C11 C12 H12A 108.3 . .
C13 C12 H12A 108.3 . .
C11 C12 H12B 108.3 . .
C13 C12 H12B 108.3 . .
H12A C12 H12B 107.4 . .
O1 C13 O2 126.2(6) . .
O1 C13 C12 119.3(6) . .
O2 C13 C12 114.5(5) . .
C18 C14 C15 107.1(7) . .
C18 C14 C24 128.6(6) . .
C15 C14 C24 124.1(7) . .
C18 C14 Fe2 68.9(4) . .
C15 C14 Fe2 69.7(4) . .
C24 C14 Fe2 129.2(5) . .
C16 C15 C14 108.5(8) . .
C16 C15 Fe2 69.5(5) . .
C14 C15 Fe2 69.4(4) . .
C16 C15 H15 125.7 . .
C14 C15 H15 125.7 . .
Fe2 C15 H15 125.7 . .
C15 C16 C17 109.0(7) . .
C15 C16 Fe2 70.7(4) . .
C17 C16 Fe2 69.9(4) . .
C15 C16 H16 125.5 . .
C17 C16 H16 125.5 . .
Fe2 C16 H16 125.5 . .
C16 C17 C18 107.0(7) . .
C16 C17 Fe2 69.9(4) . .
C18 C17 Fe2 68.6(4) . .
C16 C17 H17 126.5 . .
C18 C17 H17 126.5 . .
Fe2 C17 H17 126.5 . .
C14 C18 C17 108.3(7) . .
C14 C18 Fe2 70.9(4) . .
C17 C18 Fe2 69.7(4) . .
C14 C18 H18 125.8 . .
C17 C18 H18 125.8 . .
Fe2 C18 H18 125.8 . .
C23 C19 C20 110.0(9) . .
C23 C19 Fe2 70.3(4) . .
C20 C19 Fe2 70.5(5) . .
C23 C19 H19 125.0 . .
C20 C19 H19 125.0 . .
Fe2 C19 H19 125.0 . .
C19 C20 C21 107.5(10) . .
C19 C20 Fe2 69.7(5) . .
C21 C20 Fe2 69.3(6) . .
C19 C20 H20 126.3 . .
C21 C20 H20 126.3 . .
Fe2 C20 H20 126.3 . .
C20 C21 C22 107.5(10) . .
C20 C21 Fe2 70.7(6) . .
C22 C21 Fe2 70.1(6) . .
C20 C21 H21 126.2 . .
C22 C21 H21 126.2 . .
Fe2 C21 H21 126.2 . .
C23 C22 C21 107.8(10) . .
C23 C22 Fe2 69.7(5) . .
C21 C22 Fe2 69.3(6) . .
C23 C22 H22 126.1 . .
C21 C22 H22 126.1 . .
Fe2 C22 H22 126.1 . .
C19 C23 C22 107.2(9) . .
C19 C23 Fe2 70.3(4) . .
C22 C23 Fe2 69.9(5) . .
C19 C23 H23 126.4 . .
C22 C23 H23 126.4 . .
Fe2 C23 H23 126.4 . .
C14 C24 C25 113.7(5) . .
C14 C24 H24A 108.8 . .
C25 C24 H24A 108.8 . .
C14 C24 H24B 108.8 . .
C25 C24 H24B 108.8 . .
H24A C24 H24B 107.7 . .
C24 C25 C26 114.3(5) . .
C24 C25 H25A 108.7 . .
C26 C25 H25A 108.7 . .
C24 C25 H25B 108.7 . .
C26 C25 H25B 108.7 . .
H25A C25 H25B 107.6 . .
O4 C26 O3 123.0(6) . .
O4 C26 C25 120.1(5) . .
O3 C26 C25 116.8(5) . .
C31 C27 C28 107.4(6) . .
C31 C27 C37 127.6(7) . .
C28 C27 C37 125.1(7) . .
C31 C27 Fe3 69.3(4) . .
C28 C27 Fe3 68.5(4) . .
C37 C27 Fe3 128.6(5) . .
C29 C28 C27 108.0(7) . .
C29 C28 Fe3 70.2(4) . .
C27 C28 Fe3 70.9(4) . .
C29 C28 H28 126.0 . .
C27 C28 H28 126.0 . .
Fe3 C28 H28 126.0 . .
C30 C29 C28 108.8(7) . .
C30 C29 Fe3 69.4(4) . .
C28 C29 Fe3 69.2(4) . .
C30 C29 H29 125.6 . .
C28 C29 H29 125.6 . .
Fe3 C29 H29 125.6 . .
C29 C30 C31 107.2(7) . .
C29 C30 Fe3 70.2(4) . .
C31 C30 Fe3 70.0(4) . .
C29 C30 H30 126.4 . .
C31 C30 H30 126.4 . .
Fe3 C30 H30 126.4 . .
C27 C31 C30 108.5(7) . .
C27 C31 Fe3 70.5(4) . .
C30 C31 Fe3 69.0(4) . .
C27 C31 H31 125.7 . .
C30 C31 H31 125.7 . .
Fe3 C31 H31 125.7 . .
C33 C32 C36 109.2(8) . .
C33 C32 Fe3 70.5(5) . .
C36 C32 Fe3 70.1(4) . .
C33 C32 H32 125.4 . .
C36 C32 H32 125.4 . .
Fe3 C32 H32 125.4 . .
C32 C33 C34 109.0(9) . .
C32 C33 Fe3 69.9(5) . .
C34 C33 Fe3 69.9(5) . .
C32 C33 H33 125.5 . .
C34 C33 H33 125.5 . .
Fe3 C33 H33 125.5 . .
C33 C34 C35 106.6(9) . .
C33 C34 Fe3 70.1(5) . .
C35 C34 Fe3 69.6(5) . .
C33 C34 H34 126.7 . .
C35 C34 H34 126.7 . .
Fe3 C34 H34 126.7 . .
C34 C35 C36 108.4(9) . .
C34 C35 Fe3 70.0(5) . .
C36 C35 Fe3 69.6(5) . .
C34 C35 H35 125.8 . .
C36 C35 H35 125.8 . .
Fe3 C35 H35 125.8 . .
C32 C36 C35 106.7(9) . .
C32 C36 Fe3 70.2(4) . .
C35 C36 Fe3 69.7(5) . .
C32 C36 H36 126.6 . .
C35 C36 H36 126.6 . .
Fe3 C36 H36 126.6 . .
C38 C37 C27 116.3(5) . .
C38 C37 H37A 108.2 . .
C27 C37 H37A 108.2 . .
C38 C37 H37B 108.2 . .
C27 C37 H37B 108.2 . .
H37A C37 H37B 107.4 . .
C37 C38 C39 114.8(5) . .
C37 C38 H38A 108.6 . .
C39 C38 H38A 108.6 . .
C37 C38 H38B 108.6 . .
C39 C38 H38B 108.6 . .
H38A C38 H38B 107.6 . .
O5 C39 O6 125.0(6) . .
O5 C39 C38 119.1(6) . .
O6 C39 C38 115.8(5) . .
N1 C40 C41 123.5(7) . .
N1 C40 H40 118.3 . .
C41 C40 H40 118.3 . .
C42 C41 C40 121.0(7) . .
C42 C41 H41 119.5 . .
C40 C41 H41 119.5 . .
C41 C42 C43 115.2(6) . .
C41 C42 C42 121.1(8) . 2_677
C43 C42 C42 123.7(7) . 2_677
C42 C43 C44 120.9(6) . .
C42 C43 H43 119.6 . .
C44 C43 H43 119.6 . .
N1 C44 C43 123.9(6) . .
N1 C44 H44 118.0 . .
C43 C44 H44 118.0 . .
C40 N1 C44 115.5(6) . .
C40 N1 Zn1 118.2(5) . .
C44 N1 Zn1 126.1(4) . .
C13 O1 Ca1 141.1(4) . .
C13 O2 Zn1 133.1(4) . 2_566
C26 O3 Zn1 110.9(4) . .
C26 O4 Ca1 171.2(5) . .
C39 O5 Ca1 157.8(4) . .
C39 O6 Zn1 117.7(4) . 2_566

loop_
_geom_bond_atom_site_label_1
_geom_bond_atom_site_label_2
_geom_bond_distance
_geom_bond_site_symmetry_2
Fe1 C2 2.014(8) .
Fe1 C4 2.025(7) .
Fe1 C8 2.025(10) .
Fe1 C9 2.025(11) .
Fe1 C10 2.028(10) .
Fe1 C6 2.032(10) .
Fe1 C5 2.038(6) .
Fe1 C3 2.039(8) .
Fe1 C7 2.040(9) .
Fe1 C1 2.050(7) .
Fe2 C21 2.019(9) .
Fe2 C18 2.023(7) .
Fe2 C19 2.026(7) .
Fe2 C23 2.027(7) .
Fe2 C22 2.029(9) .
Fe2 C20 2.036(9) .
Fe2 C17 2.037(7) .
Fe2 C16 2.037(7) .
Fe2 C14 2.048(7) .
Fe2 C15 2.052(7) .
Fe3 C36 2.021(7) .
Fe3 C35 2.022(8) .
Fe3 C32 2.022(7) .
Fe3 C28 2.023(6) .
Fe3 C30 2.025(7) .
Fe3 C34 2.028(9) .
Fe3 C33 2.031(8) .
Fe3 C29 2.035(6) .
Fe3 C31 2.039(7) .
Fe3 C27 2.055(6) .
Zn1 O2 1.929(4) 2_566
Zn1 O6 1.938(4) 2_566
Zn1 O3 1.958(4) .
Zn1 N1 2.078(4) .
Zn1 Ca1 3.7908(10) .
Ca1 O4 2.275(4) .
Ca1 O4 2.275(4) 2_566
Ca1 O1 2.307(4) .
Ca1 O1 2.307(4) 2_566
Ca1 O5 2.314(4) 2_566
Ca1 O5 2.314(4) .
Ca1 Zn1 3.7908(10) 2_566
C1 C2 1.402(8) .
C1 C5 1.426(8) .
C1 C11 1.502(8) .
C2 C3 1.410(9) .
C2 H2 0.9800 .
C3 C4 1.407(8) .
C3 H3 0.9800 .
C4 C5 1.416(8) .
C4 H4 0.9800 .
C5 H5 0.9800 .
C6 C10 1.401(13) .
C6 C7 1.415(14) .
C6 H6 0.9800 .
C7 C8 1.385(13) .
C7 H7 0.9800 .
C8 C9 1.401(13) .
C8 H8 0.9800 .
C9 C10 1.376(14) .
C9 H9 0.9800 .
C10 H10 0.9800 .
C11 C12 1.510(8) .
C11 H11A 0.9700 .
C11 H11B 0.9700 .
C12 C13 1.516(8) .
C12 H12A 0.9700 .
C12 H12B 0.9700 .
C13 O1 1.228(7) .
C13 O2 1.244(7) .
C14 C18 1.399(9) .
C14 C15 1.432(9) .
C14 C24 1.491(8) .
C15 C16 1.393(10) .
C15 H15 0.9800 .
C16 C17 1.401(10) .
C16 H16 0.9800 .
C17 C18 1.444(9) .
C17 H17 0.9800 .
C18 H18 0.9800 .
C19 C23 1.367(10) .
C19 C20 1.386(11) .
C19 H19 0.9800 .
C20 C21 1.387(13) .
C20 H20 0.9800 .
C21 C22 1.407(13) .
C21 H21 0.9800 .
C22 C23 1.401(12) .
C22 H22 0.9800 .
C23 H23 0.9800 .
C24 C25 1.505(7) .
C24 H24A 0.9700 .
C24 H24B 0.9700 .
C25 C26 1.516(7) .
C25 H25A 0.9700 .
C25 H25B 0.9700 .
C26 O4 1.216(6) .
C26 O3 1.254(6) .
C27 C31 1.409(8) .
C27 C28 1.416(9) .
C27 C37 1.508(8) .
C28 C29 1.408(9) .
C28 H28 0.9800 .
C29 C30 1.401(9) .
C29 H29 0.9800 .
C30 C31 1.423(8) .
C30 H30 0.9800 .
C31 H31 0.9800 .
C32 C33 1.374(10) .
C32 C36 1.376(10) .
C32 H32 0.9800 .
C33 C34 1.386(11) .
C33 H33 0.9800 .
C34 C35 1.400(12) .
C34 H34 0.9800 .
C35 C36 1.408(12) .
C35 H35 0.9800 .
C36 H36 0.9800 .
C37 C38 1.476(8) .
C37 H37A 0.9700 .
C37 H37B 0.9700 .
C38 C39 1.519(8) .
C38 H38A 0.9700 .
C38 H38B 0.9700 .
C39 O5 1.224(6) .
C39 O6 1.253(6) .
C40 N1 1.285(8) .
C40 C41 1.408(9) .
C40 H40 0.9300 .
C41 C42 1.318(9) .
C41 H41 0.9300 .
C42 C43 1.356(8) .
C42 C42 1.485(10) 2_677
C43 C44 1.374(8) .
C43 H43 0.9300 .
C44 N1 1.301(7) .
C44 H44 0.9300 .
O2 Zn1 1.929(4) 2_566
O6 Zn1 1.938(4) 2_566

loop_
_geom_torsion_atom_site_label_1
_geom_torsion_atom_site_label_2
_geom_torsion_atom_site_label_3
_geom_torsion_atom_site_label_4
_geom_torsion
_geom_torsion_site_symmetry_1
_geom_torsion_site_symmetry_4
O2 Zn1 Ca1 O4 -107.9(2) 2_566 .
O6 Zn1 Ca1 O4 121.3(2) 2_566 .
O3 Zn1 Ca1 O4 4.8(2) . .
N1 Zn1 Ca1 O4 -127.1(8) . .
O2 Zn1 Ca1 O4 72.1(2) 2_566 2_566
O6 Zn1 Ca1 O4 -58.7(2) 2_566 2_566
O3 Zn1 Ca1 O4 -175.2(2) . 2_566
N1 Zn1 Ca1 O4 52.9(8) . 2_566
O2 Zn1 Ca1 O1 -172.2(2) 2_566 .
O6 Zn1 Ca1 O1 57.0(2) 2_566 .
O3 Zn1 Ca1 O1 -59.4(2) . .
N1 Zn1 Ca1 O1 168.6(8) . .
O2 Zn1 Ca1 O1 7.8(2) 2_566 2_566
O6 Zn1 Ca1 O1 -123.0(2) 2_566 2_566
O3 Zn1 Ca1 O1 120.6(2) . 2_566
N1 Zn1 Ca1 O1 -11.4(8) . 2_566
O2 Zn1 Ca1 O5 123.0(2) 2_566 2_566
O6 Zn1 Ca1 O5 -7.8(2) 2_566 2_566
O3 Zn1 Ca1 O5 -124.3(2) . 2_566
N1 Zn1 Ca1 O5 103.8(8) . 2_566
O2 Zn1 Ca1 O5 -57.0(2) 2_566 .
O6 Zn1 Ca1 O5 172.2(2) 2_566 .
O3 Zn1 Ca1 O5 55.7(2) . .
N1 Zn1 Ca1 O5 -76.2(8) . .
O2 Zn1 Ca1 Zn1 -88(100) 2_566 2_566
O6 Zn1 Ca1 Zn1 141(100) 2_566 2_566
O3 Zn1 Ca1 Zn1 25(100) . 2_566
N1 Zn1 Ca1 Zn1 -107(100) . 2_566
C4 Fe1 C1 C2 -80.2(4) . .
C8 Fe1 C1 C2 -171.9(9) . .
C9 Fe1 C1 C2 158.3(7) . .
C10 Fe1 C1 C2 116.9(6) . .
C6 Fe1 C1 C2 76.1(6) . .
C5 Fe1 C1 C2 -117.5(6) . .
C3 Fe1 C1 C2 -36.6(4) . .
C7 Fe1 C1 C2 47.5(14) . .
C2 Fe1 C1 C5 117.5(6) . .
C4 Fe1 C1 C5 37.3(4) . .
C8 Fe1 C1 C5 -54.4(11) . .
C9 Fe1 C1 C5 -84.2(7) . .
C10 Fe1 C1 C5 -125.6(6) . .
C6 Fe1 C1 C5 -166.4(5) . .
C3 Fe1 C1 C5 80.8(4) . .
C7 Fe1 C1 C5 164.9(12) . .
C2 Fe1 C1 C11 -121.3(7) . .
C4 Fe1 C1 C11 158.5(6) . .
C8 Fe1 C1 C11 66.8(11) . .
C9 Fe1 C1 C11 36.9(8) . .
C10 Fe1 C1 C11 -4.4(7) . .
C6 Fe1 C1 C11 -45.2(7) . .
C5 Fe1 C1 C11 121.2(7) . .
C3 Fe1 C1 C11 -158.0(6) . .
C7 Fe1 C1 C11 -73.9(14) . .
C5 C1 C2 C3 0.1(9) . .
C11 C1 C2 C3 -179.4(7) . .
Fe1 C1 C2 C3 59.6(6) . .
C5 C1 C2 Fe1 -59.4(5) . .
C11 C1 C2 Fe1 121.0(8) . .
C4 Fe1 C2 C1 83.1(4) . .
C8 Fe1 C2 C1 167.7(14) . .
C9 Fe1 C2 C1 -47.0(11) . .
C10 Fe1 C2 C1 -80.7(6) . .
C6 Fe1 C2 C1 -122.9(6) . .
C5 Fe1 C2 C1 38.9(4) . .
C3 Fe1 C2 C1 121.3(6) . .
C7 Fe1 C2 C1 -164.0(6) . .
C4 Fe1 C2 C3 -38.2(4) . .
C8 Fe1 C2 C3 46.3(16) . .
C9 Fe1 C2 C3 -168.3(10) . .
C10 Fe1 C2 C3 158.0(6) . .
C6 Fe1 C2 C3 115.7(6) . .
C5 Fe1 C2 C3 -82.4(4) . .
C7 Fe1 C2 C3 74.7(7) . .
C1 Fe1 C2 C3 -121.3(6) . .
C1 C2 C3 C4 -0.7(9) . .
Fe1 C2 C3 C4 59.3(5) . .
C1 C2 C3 Fe1 -59.9(6) . .
C2 Fe1 C3 C4 -118.1(6) . .
C8 Fe1 C3 C4 76.5(6) . .
C9 Fe1 C3 C4 42.6(15) . .
C10 Fe1 C3 C4 -167.3(10) . .
C6 Fe1 C3 C4 159.5(6) . .
C5 Fe1 C3 C4 -37.8(4) . .
C7 Fe1 C3 C4 116.6(6) . .
C1 Fe1 C3 C4 -81.8(4) . .
C4 Fe1 C3 C2 118.1(6) . .
C8 Fe1 C3 C2 -165.4(6) . .
C9 Fe1 C3 C2 160.7(13) . .
C10 Fe1 C3 C2 -49.2(11) . .
C6 Fe1 C3 C2 -82.4(7) . .
C5 Fe1 C3 C2 80.3(4) . .
C7 Fe1 C3 C2 -125.3(6) . .
C1 Fe1 C3 C2 36.3(4) . .
C2 C3 C4 C5 0.9(9) . .
Fe1 C3 C4 C5 59.9(5) . .
C2 C3 C4 Fe1 -58.9(6) . .
C2 Fe1 C4 C3 38.4(4) . .
C8 Fe1 C4 C3 -124.5(6) . .
C9 Fe1 C4 C3 -166.7(6) . .
C10 Fe1 C4 C3 160.9(15) . .
C6 Fe1 C4 C3 -46.1(12) . .
C5 Fe1 C4 C3 119.2(6) . .
C7 Fe1 C4 C3 -82.0(7) . .
C1 Fe1 C4 C3 81.9(4) . .
C2 Fe1 C4 C5 -80.9(4) . .
C8 Fe1 C4 C5 116.2(6) . .
C9 Fe1 C4 C5 74.1(6) . .
C10 Fe1 C4 C5 41.7(16) . .
C6 Fe1 C4 C5 -165.3(10) . .
C3 Fe1 C4 C5 -119.2(6) . .
C7 Fe1 C4 C5 158.8(6) . .
C1 Fe1 C4 C5 -37.3(4) . .
C3 C4 C5 C1 -0.9(8) . .
Fe1 C4 C5 C1 59.1(5) . .
C3 C4 C5 Fe1 -60.0(5) . .
C2 C1 C5 C4 0.5(8) . .
C11 C1 C5 C4 -180.0(7) . .
Fe1 C1 C5 C4 -58.6(5) . .
C2 C1 C5 Fe1 59.0(5) . .
C11 C1 C5 Fe1 -121.4(8) . .
C2 Fe1 C5 C4 81.6(4) . .
C8 Fe1 C5 C4 -83.6(6) . .
C9 Fe1 C5 C4 -126.0(6) . .
C10 Fe1 C5 C4 -166.4(6) . .
C6 Fe1 C5 C4 159.5(13) . .
C3 Fe1 C5 C4 37.6(4) . .
C7 Fe1 C5 C4 -49.0(11) . .
C1 Fe1 C5 C4 120.0(5) . .
C2 Fe1 C5 C1 -38.4(4) . .
C4 Fe1 C5 C1 -120.0(5) . .
C8 Fe1 C5 C1 156.3(6) . .
C9 Fe1 C5 C1 113.9(6) . .
C10 Fe1 C5 C1 73.6(7) . .
C6 Fe1 C5 C1 39.5(14) . .
C3 Fe1 C5 C1 -82.5(4) . .
C7 Fe1 C5 C1 -169.0(10) . .
C2 Fe1 C6 C10 116.2(9) . .
C4 Fe1 C6 C10 -168.4(9) . .
C8 Fe1 C6 C10 -80.2(8) . .
C9 Fe1 C6 C10 -36.3(8) . .
C5 Fe1 C6 C10 44.6(18) . .
C3 Fe1 C6 C10 158.9(8) . .
C7 Fe1 C6 C10 -117.9(12) . .
C1 Fe1 C6 C10 74.9(9) . .
C2 Fe1 C6 C7 -125.9(8) . .
C4 Fe1 C6 C7 -50.5(14) . .
C8 Fe1 C6 C7 37.7(7) . .
C9 Fe1 C6 C7 81.6(8) . .
C10 Fe1 C6 C7 117.9(12) . .
C5 Fe1 C6 C7 162.5(11) . .
C3 Fe1 C6 C7 -83.2(9) . .
C1 Fe1 C6 C7 -167.2(7) . .
C10 C6 C7 C8 0.4(13) . .
Fe1 C6 C7 C8 -59.7(8) . .
C10 C6 C7 Fe1 60.1(8) . .
C2 Fe1 C7 C8 -168.1(7) . .
C4 Fe1 C7 C8 -84.0(8) . .
C9 Fe1 C7 C8 37.0(8) . .
C10 Fe1 C7 C8 80.0(8) . .
C6 Fe1 C7 C8 118.2(11) . .
C5 Fe1 C7 C8 -48.9(14) . .
C3 Fe1 C7 C8 -126.6(8) . .
C1 Fe1 C7 C8 155.5(11) . .
C2 Fe1 C7 C6 73.7(9) . .
C4 Fe1 C7 C6 157.8(7) . .
C8 Fe1 C7 C6 -118.2(11) . .
C9 Fe1 C7 C6 -81.2(8) . .
C10 Fe1 C7 C6 -38.2(7) . .
C5 Fe1 C7 C6 -167.1(8) . .
C3 Fe1 C7 C6 115.2(8) . .
C1 Fe1 C7 C6 37.3(17) . .
C6 C7 C8 C9 0.5(13) . .
Fe1 C7 C8 C9 -59.0(8) . .
C6 C7 C8 Fe1 59.6(8) . .
C2 Fe1 C8 C7 36.6(19) . .
C4 Fe1 C8 C7 115.0(8) . .
C9 Fe1 C8 C7 -120.7(11) . .
C10 Fe1 C8 C7 -82.5(8) . .
C6 Fe1 C8 C7 -38.5(7) . .
C5 Fe1 C8 C7 158.6(7) . .
C3 Fe1 C8 C7 72.9(9) . .
C1 Fe1 C8 C7 -162.7(8) . .
C2 Fe1 C8 C9 157.2(13) . .
C4 Fe1 C8 C9 -124.3(8) . .
C10 Fe1 C8 C9 38.2(7) . .
C6 Fe1 C8 C9 82.2(8) . .
C5 Fe1 C8 C9 -80.7(9) . .
C3 Fe1 C8 C9 -166.5(7) . .
C7 Fe1 C8 C9 120.7(11) . .
C1 Fe1 C8 C9 -42.0(14) . .
C7 C8 C9 C10 -1.3(13) . .
Fe1 C8 C9 C10 -60.9(8) . .
C7 C8 C9 Fe1 59.5(8) . .
C2 Fe1 C9 C10 -48.6(13) . .
C4 Fe1 C9 C10 -166.1(7) . .
C8 Fe1 C9 C10 117.3(11) . .
C6 Fe1 C9 C10 36.9(8) . .
C5 Fe1 C9 C10 -124.7(8) . .
C3 Fe1 C9 C10 160.5(12) . .
C7 Fe1 C9 C10 80.9(8) . .
C1 Fe1 C9 C10 -81.5(8) . .
C2 Fe1 C9 C8 -165.9(8) . .
C4 Fe1 C9 C8 76.6(8) . .
C10 Fe1 C9 C8 -117.3(11) . .
C6 Fe1 C9 C8 -80.4(7) . .
C5 Fe1 C9 C8 118.0(7) . .
C3 Fe1 C9 C8 43.2(18) . .
C7 Fe1 C9 C8 -36.4(7) . .
C1 Fe1 C9 C8 161.2(7) . .
C8 C9 C10 C6 1.6(14) . .
Fe1 C9 C10 C6 -58.9(8) . .
C8 C9 C10 Fe1 60.5(8) . .
C7 C6 C10 C9 -1.3(14) . .
Fe1 C6 C10 C9 59.0(9) . .
C7 C6 C10 Fe1 -60.3(8) . .
C2 Fe1 C10 C9 157.4(7) . .
C4 Fe1 C10 C9 42.1(19) . .
C8 Fe1 C10 C9 -38.9(7) . .
C6 Fe1 C10 C9 -120.8(12) . .
C5 Fe1 C10 C9 74.5(9) . .
C3 Fe1 C10 C9 -167.7(7) . .
C7 Fe1 C10 C9 -82.3(8) . .
C1 Fe1 C10 C9 115.5(8) . .
C2 Fe1 C10 C6 -81.8(9) . .
C4 Fe1 C10 C6 162.8(12) . .
C8 Fe1 C10 C6 81.9(8) . .
C9 Fe1 C10 C6 120.8(12) . .
C5 Fe1 C10 C6 -164.7(7) . .
C3 Fe1 C10 C6 -47.0(14) . .
C7 Fe1 C10 C6 38.5(8) . .
C1 Fe1 C10 C6 -123.7(8) . .
C2 C1 C11 C12 -160.3(7) . .
C5 C1 C11 C12 20.2(11) . .
Fe1 C1 C11 C12 -70.4(8) . .
C1 C11 C12 C13 179.8(6) . .
C11 C12 C13 O1 -24.8(10) . .
C11 C12 C13 O2 156.9(6) . .
C21 Fe2 C14 C18 166.2(11) . .
C19 Fe2 C14 C18 -124.5(5) . .
C23 Fe2 C14 C18 -83.1(5) . .
C22 Fe2 C14 C18 -51.7(10) . .
C20 Fe2 C14 C18 -164.8(5) . .
C17 Fe2 C14 C18 38.7(4) . .
C16 Fe2 C14 C18 82.0(5) . .
C15 Fe2 C14 C18 118.6(6) . .
C21 Fe2 C14 C15 47.5(13) . .
C18 Fe2 C14 C15 -118.6(6) . .
C19 Fe2 C14 C15 116.8(5) . .
C23 Fe2 C14 C15 158.3(5) . .
C22 Fe2 C14 C15 -170.3(8) . .
C20 Fe2 C14 C15 76.6(6) . .
C17 Fe2 C14 C15 -80.0(5) . .
C16 Fe2 C14 C15 -36.6(5) . .
C21 Fe2 C14 C24 -70.5(14) . .
C18 Fe2 C14 C24 123.3(8) . .
C19 Fe2 C14 C24 -1.2(7) . .
C23 Fe2 C14 C24 40.2(7) . .
C22 Fe2 C14 C24 71.6(11) . .
C20 Fe2 C14 C24 -41.5(7) . .
C17 Fe2 C14 C24 162.0(7) . .
C16 Fe2 C14 C24 -154.7(7) . .
C15 Fe2 C14 C24 -118.1(8) . .
C18 C14 C15 C16 -0.3(8) . .
C24 C14 C15 C16 -177.0(7) . .
Fe2 C14 C15 C16 58.7(5) . .
C18 C14 C15 Fe2 -59.0(5) . .
C24 C14 C15 Fe2 124.3(7) . .
C21 Fe2 C15 C16 75.3(7) . .
C18 Fe2 C15 C16 -82.5(5) . .
C19 Fe2 C15 C16 158.3(5) . .
C23 Fe2 C15 C16 -167.4(7) . .
C22 Fe2 C15 C16 44.0(17) . .
C20 Fe2 C15 C16 116.2(6) . .
C17 Fe2 C15 C16 -37.3(5) . .
C14 Fe2 C15 C16 -120.2(7) . .
C21 Fe2 C15 C14 -164.5(6) . .
C18 Fe2 C15 C14 37.7(4) . .
C19 Fe2 C15 C14 -81.6(5) . .
C23 Fe2 C15 C14 -47.3(9) . .
C22 Fe2 C15 C14 164.1(14) . .
C20 Fe2 C15 C14 -123.7(5) . .
C17 Fe2 C15 C14 82.8(5) . .
C16 Fe2 C15 C14 120.2(7) . .
C14 C15 C16 C17 1.0(9) . .
Fe2 C15 C16 C17 59.6(6) . .
C14 C15 C16 Fe2 -58.6(5) . .
C21 Fe2 C16 C15 -124.7(7) . .
C18 Fe2 C16 C15 80.9(5) . .
C19 Fe2 C16 C15 -48.1(10) . .
C23 Fe2 C16 C15 158.4(11) . .
C22 Fe2 C16 C15 -166.2(6) . .
C20 Fe2 C16 C15 -82.2(7) . .
C17 Fe2 C16 C15 119.8(7) . .
C14 Fe2 C16 C15 37.5(5) . .
C21 Fe2 C16 C17 115.6(7) . .
C18 Fe2 C16 C17 -38.9(5) . .
C19 Fe2 C16 C17 -167.9(7) . .
C23 Fe2 C16 C17 38.6(15) . .
C22 Fe2 C16 C17 74.0(7) . .
C20 Fe2 C16 C17 158.0(6) . .
C14 Fe2 C16 C17 -82.2(5) . .
C15 Fe2 C16 C17 -119.8(7) . .
C15 C16 C17 C18 -1.2(9) . .
Fe2 C16 C17 C18 58.8(5) . .
C15 C16 C17 Fe2 -60.0(6) . .
C21 Fe2 C17 C16 -83.3(7) . .
C18 Fe2 C17 C16 118.5(7) . .
C19 Fe2 C17 C16 161.3(11) . .
C23 Fe2 C17 C16 -168.2(5) . .
C22 Fe2 C17 C16 -126.6(6) . .
C20 Fe2 C17 C16 -49.2(11) . .
C14 Fe2 C17 C16 81.2(5) . .
C15 Fe2 C17 C16 37.0(5) . .
C21 Fe2 C17 C18 158.2(6) . .
C19 Fe2 C17 C18 42.8(14) . .
C23 Fe2 C17 C18 73.3(6) . .
C22 Fe2 C17 C18 114.9(6) . .
C20 Fe2 C17 C18 -167.8(9) . .
C16 Fe2 C17 C18 -118.5(7) . .
C14 Fe2 C17 C18 -37.3(4) . .
C15 Fe2 C17 C18 -81.6(5) . .
C15 C14 C18 C17 -0.4(8) . .
C24 C14 C18 C17 176.1(7) . .
Fe2 C14 C18 C17 -59.9(5) . .
C15 C14 C18 Fe2 59.5(5) . .
C24 C14 C18 Fe2 -124.0(7) . .
C16 C17 C18 C14 1.0(8) . .
Fe2 C17 C18 C14 60.6(5) . .
C16 C17 C18 Fe2 -59.6(5) . .
C21 Fe2 C18 C14 -170.2(9) . .
C19 Fe2 C18 C14 74.6(5) . .
C23 Fe2 C18 C14 114.2(5) . .
C22 Fe2 C18 C14 156.3(5) . .
C20 Fe2 C18 C14 44.0(13) . .
C17 Fe2 C18 C14 -118.9(7) . .
C16 Fe2 C18 C14 -81.3(5) . .
C15 Fe2 C18 C14 -38.3(4) . .
C21 Fe2 C18 C17 -51.3(11) . .
C19 Fe2 C18 C17 -166.5(5) . .
C23 Fe2 C18 C17 -126.9(6) . .
C22 Fe2 C18 C17 -84.8(6) . .
C20 Fe2 C18 C17 162.9(11) . .
C16 Fe2 C18 C17 37.6(5) . .
C14 Fe2 C18 C17 118.9(7) . .
C15 Fe2 C18 C17 80.6(5) . .
C21 Fe2 C19 C23 -83.1(6) . .
C18 Fe2 C19 C23 73.3(6) . .
C22 Fe2 C19 C23 -38.7(6) . .
C20 Fe2 C19 C23 -120.8(8) . .
C17 Fe2 C19 C23 39.6(14) . .
C16 Fe2 C19 C23 -169.4(7) . .
C14 Fe2 C19 C23 114.1(5) . .
C15 Fe2 C19 C23 156.9(5) . .
C21 Fe2 C19 C20 37.7(7) . .
C18 Fe2 C19 C20 -166.0(6) . .
C23 Fe2 C19 C20 120.8(8) . .
C22 Fe2 C19 C20 82.1(7) . .
C17 Fe2 C19 C20 160.3(11) . .
C16 Fe2 C19 C20 -48.6(11) . .
C14 Fe2 C19 C20 -125.2(6) . .
C15 Fe2 C19 C20 -82.3(7) . .
C23 C19 C20 C21 0.2(10) . .
Fe2 C19 C20 C21 -59.2(7) . .
C23 C19 C20 Fe2 59.4(6) . .
C21 Fe2 C20 C19 -118.8(10) . .
C18 Fe2 C20 C19 40.2(15) . .
C23 Fe2 C20 C19 -36.2(5) . .
C22 Fe2 C20 C19 -80.2(6) . .
C17 Fe2 C20 C19 -167.2(8) . .
C16 Fe2 C20 C19 158.1(6) . .
C14 Fe2 C20 C19 73.8(7) . .
C15 Fe2 C20 C19 116.0(6) . .
C18 Fe2 C20 C21 159.1(11) . .
C19 Fe2 C20 C21 118.8(10) . .
C23 Fe2 C20 C21 82.6(7) . .
C22 Fe2 C20 C21 38.7(6) . .
C17 Fe2 C20 C21 -48.4(13) . .
C16 Fe2 C20 C21 -83.1(8) . .
C14 Fe2 C20 C21 -167.3(6) . .
C15 Fe2 C20 C21 -125.1(7) . .
C19 C20 C21 C22 -1.3(11) . .
Fe2 C20 C21 C22 -60.7(7) . .
C19 C20 C21 Fe2 59.4(6) . .
C18 Fe2 C21 C20 -164.5(7) . .
C19 Fe2 C21 C20 -37.6(6) . .
C23 Fe2 C21 C20 -80.3(6) . .
C22 Fe2 C21 C20 -117.8(10) . .
C17 Fe2 C21 C20 158.3(6) . .
C16 Fe2 C21 C20 115.6(7) . .
C14 Fe2 C21 C20 37.8(16) . .
C15 Fe2 C21 C20 74.7(7) . .
C18 Fe2 C21 C22 -46.7(12) . .
C19 Fe2 C21 C22 80.2(6) . .
C23 Fe2 C21 C22 37.5(6) . .
C20 Fe2 C21 C22 117.8(10) . .
C17 Fe2 C21 C22 -83.9(7) . .
C16 Fe2 C21 C22 -126.6(7) . .
C14 Fe2 C21 C22 155.5(10) . .
C15 Fe2 C21 C22 -167.5(6) . .
C20 C21 C22 C23 1.9(12) . .
Fe2 C21 C22 C23 -59.2(7) . .
C20 C21 C22 Fe2 61.1(7) . .
C21 Fe2 C22 C23 119.3(9) . .
C18 Fe2 C22 C23 -80.9(6) . .
C19 Fe2 C22 C23 37.8(5) . .
C20 Fe2 C22 C23 81.3(6) . .
C17 Fe2 C22 C23 -125.4(6) . .
C16 Fe2 C22 C23 -166.5(5) . .
C14 Fe2 C22 C23 -44.8(11) . .
C15 Fe2 C22 C23 159.2(12) . .
C18 Fe2 C22 C21 159.8(6) . .
C19 Fe2 C22 C21 -81.5(7) . .
C23 Fe2 C22 C21 -119.3(9) . .
C20 Fe2 C22 C21 -38.0(6) . .
C17 Fe2 C22 C21 115.3(7) . .
C16 Fe2 C22 C21 74.2(8) . .
C14 Fe2 C22 C21 -164.1(8) . .
C15 Fe2 C22 C21 39.9(18) . .
C20 C19 C23 C22 1.0(9) . .
Fe2 C19 C23 C22 60.5(6) . .
C20 C19 C23 Fe2 -59.5(6) . .
C21 C22 C23 C19 -1.8(10) . .
Fe2 C22 C23 C19 -60.7(5) . .
C21 C22 C23 Fe2 58.9(7) . .
C21 Fe2 C23 C19 80.0(6) . .
C18 Fe2 C23 C19 -125.2(5) . .
C22 Fe2 C23 C19 117.7(8) . .
C20 Fe2 C23 C19 36.6(5) . .
C17 Fe2 C23 C19 -167.1(5) . .
C16 Fe2 C23 C19 162.5(12) . .
C14 Fe2 C23 C19 -83.0(6) . .
C15 Fe2 C23 C19 -49.7(9) . .
C21 Fe2 C23 C22 -37.7(7) . .
C18 Fe2 C23 C22 117.1(7) . .
C19 Fe2 C23 C22 -117.7(8) . .
C20 Fe2 C23 C22 -81.1(7) . .
C17 Fe2 C23 C22 75.2(7) . .
C16 Fe2 C23 C22 44.8(15) . .
C14 Fe2 C23 C22 159.3(7) . .
C15 Fe2 C23 C22 -167.4(8) . .
C18 C14 C24 C25 25.0(10) . .
C15 C14 C24 C25 -159.0(6) . .
Fe2 C14 C24 C25 -68.3(8) . .
C14 C24 C25 C26 -173.8(5) . .
C24 C25 C26 O4 -7.2(8) . .
C24 C25 C26 O3 171.5(5) . .
C36 Fe3 C27 C31 87.5(5) . .
C35 Fe3 C27 C31 51.4(8) . .
C32 Fe3 C27 C31 130.5(4) . .
C28 Fe3 C27 C31 -119.5(6) . .
C30 Fe3 C27 C31 -37.7(4) . .
C34 Fe3 C27 C31 -153.0(15) . .
C33 Fe3 C27 C31 170.4(5) . .
C29 Fe3 C27 C31 -81.3(4) . .
C36 Fe3 C27 C28 -153.0(5) . .
C35 Fe3 C27 C28 170.9(7) . .
C32 Fe3 C27 C28 -110.0(5) . .
C30 Fe3 C27 C28 81.8(5) . .
C34 Fe3 C27 C28 -33.5(17) . .
C33 Fe3 C27 C28 -70.1(6) . .
C29 Fe3 C27 C28 38.2(4) . .
C31 Fe3 C27 C28 119.5(6) . .
C36 Fe3 C27 C37 -34.7(8) . .
C35 Fe3 C27 C37 -70.7(10) . .
C32 Fe3 C27 C37 8.4(8) . .
C28 Fe3 C27 C37 118.4(8) . .
C30 Fe3 C27 C37 -159.8(7) . .
C34 Fe3 C27 C37 84.8(17) . .
C33 Fe3 C27 C37 48.3(8) . .
C29 Fe3 C27 C37 156.6(8) . .
C31 Fe3 C27 C37 -122.1(8) . .
C31 C27 C28 C29 -2.1(7) . .
C37 C27 C28 C29 176.5(6) . .
Fe3 C27 C28 C29 -60.6(5) . .
C31 C27 C28 Fe3 58.5(5) . .
C37 C27 C28 Fe3 -122.9(6) . .
C36 Fe3 C28 C29 171.7(7) . .
C35 Fe3 C28 C29 -40(2) . .
C32 Fe3 C28 C29 -152.8(5) . .
C30 Fe3 C28 C29 36.7(5) . .
C34 Fe3 C28 C29 -69.9(7) . .
C33 Fe3 C28 C29 -110.3(6) . .
C31 Fe3 C28 C29 81.0(5) . .
C27 Fe3 C28 C29 118.3(7) . .
C36 Fe3 C28 C27 53.5(9) . .
C35 Fe3 C28 C27 -158.0(17) . .
C32 Fe3 C28 C27 88.9(5) . .
C30 Fe3 C28 C27 -81.5(4) . .
C34 Fe3 C28 C27 171.8(5) . .
C33 Fe3 C28 C27 131.4(5) . .
C29 Fe3 C28 C27 -118.3(7) . .
C31 Fe3 C28 C27 -37.3(4) . .
C27 C28 C29 C30 2.8(8) . .
Fe3 C28 C29 C30 -58.3(5) . .
C27 C28 C29 Fe3 61.1(5) . .
C36 Fe3 C29 C30 -38(2) . .
C35 Fe3 C29 C30 -69.3(7) . .
C32 Fe3 C29 C30 175.1(6) . .
C28 Fe3 C29 C30 120.7(7) . .
C34 Fe3 C29 C30 -109.0(6) . .
C33 Fe3 C29 C30 -151.3(5) . .
C31 Fe3 C29 C30 38.8(4) . .
C27 Fe3 C29 C30 82.4(5) . .
C36 Fe3 C29 C28 -159.0(17) . .
C35 Fe3 C29 C28 170.0(6) . .
C32 Fe3 C29 C28 54.5(8) . .
C30 Fe3 C29 C28 -120.7(7) . .
C34 Fe3 C29 C28 130.3(6) . .
C33 Fe3 C29 C28 88.0(6) . .
C31 Fe3 C29 C28 -81.8(5) . .
C27 Fe3 C29 C28 -38.2(5) . .
C28 C29 C30 C31 -2.4(8) . .
Fe3 C29 C30 C31 -60.5(5) . .
C28 C29 C30 Fe3 58.2(5) . .
C36 Fe3 C30 C29 170.6(5) . .
C35 Fe3 C30 C29 130.7(6) . .
C32 Fe3 C30 C29 -167.4(14) . .
C28 Fe3 C30 C29 -36.9(4) . .
C34 Fe3 C30 C29 87.7(6) . .
C33 Fe3 C30 C29 55.7(8) . .
C31 Fe3 C30 C29 -117.7(6) . .
C27 Fe3 C30 C29 -80.7(5) . .
C36 Fe3 C30 C31 -71.7(6) . .
C35 Fe3 C30 C31 -111.6(6) . .
C32 Fe3 C30 C31 -49.7(17) . .
C28 Fe3 C30 C31 80.8(4) . .
C34 Fe3 C30 C31 -154.5(6) . .
C33 Fe3 C30 C31 173.5(6) . .
C29 Fe3 C30 C31 117.7(6) . .
C27 Fe3 C30 C31 37.0(4) . .
C28 C27 C31 C30 0.6(8) . .
C37 C27 C31 C30 -177.9(6) . .
Fe3 C27 C31 C30 58.7(5) . .
C28 C27 C31 Fe3 -58.0(5) . .
C37 C27 C31 Fe3 123.4(7) . .
C29 C30 C31 C27 1.1(8) . .
Fe3 C30 C31 C27 -59.6(5) . .
C29 C30 C31 Fe3 60.7(5) . .
C36 Fe3 C31 C27 -110.4(5) . .
C35 Fe3 C31 C27 -154.1(5) . .
C32 Fe3 C31 C27 -71.4(5) . .
C28 Fe3 C31 C27 37.6(4) . .
C30 Fe3 C31 C27 119.8(6) . .
C34 Fe3 C31 C27 169.7(7) . .
C33 Fe3 C31 C27 -42.0(18) . .
C29 Fe3 C31 C27 81.6(4) . .
C36 Fe3 C31 C30 129.8(5) . .
C35 Fe3 C31 C30 86.1(6) . .
C32 Fe3 C31 C30 168.8(5) . .
C28 Fe3 C31 C30 -82.2(5) . .
C34 Fe3 C31 C30 49.9(9) . .
C33 Fe3 C31 C30 -161.8(16) . .
C29 Fe3 C31 C30 -38.2(4) . .
C27 Fe3 C31 C30 -119.8(6) . .
C36 Fe3 C32 C33 -120.0(8) . .
C35 Fe3 C32 C33 -81.0(6) . .
C28 Fe3 C32 C33 86.9(6) . .
C30 Fe3 C32 C33 -146.6(15) . .
C34 Fe3 C32 C33 -37.0(6) . .
C29 Fe3 C32 C33 50.0(9) . .
C31 Fe3 C32 C33 171.7(5) . .
C27 Fe3 C32 C33 130.9(5) . .
C35 Fe3 C32 C36 39.0(6) . .
C28 Fe3 C32 C36 -153.1(6) . .
C30 Fe3 C32 C36 -26.6(18) . .
C34 Fe3 C32 C36 83.1(6) . .
C33 Fe3 C32 C36 120.0(8) . .
C29 Fe3 C32 C36 170.0(6) . .
C31 Fe3 C32 C36 -68.3(7) . .
C27 Fe3 C32 C36 -109.1(6) . .
C36 C32 C33 C34 -0.4(10) . .
Fe3 C32 C33 C34 59.2(6) . .
C36 C32 C33 Fe3 -59.6(6) . .
C36 Fe3 C33 C32 37.0(5) . .
C35 Fe3 C33 C32 81.4(6) . .
C28 Fe3 C33 C32 -111.0(5) . .
C30 Fe3 C33 C32 168.1(6) . .
C34 Fe3 C33 C32 120.2(8) . .
C29 Fe3 C33 C32 -154.6(5) . .
C31 Fe3 C33 C32 -35(2) . .
C27 Fe3 C33 C32 -70.5(6) . .
C36 Fe3 C33 C34 -83.2(6) . .
C35 Fe3 C33 C34 -38.8(6) . .
C32 Fe3 C33 C34 -120.2(8) . .
C28 Fe3 C33 C34 128.8(7) . .
C30 Fe3 C33 C34 48.0(10) . .
C29 Fe3 C33 C34 85.2(7) . .
C31 Fe3 C33 C34 -155.5(16) . .
C27 Fe3 C33 C34 169.4(6) . .
C32 C33 C34 C35 1.2(10) . .
Fe3 C33 C34 C35 60.3(6) . .
C32 C33 C34 Fe3 -59.1(6) . .
C36 Fe3 C34 C33 79.8(6) . .
C35 Fe3 C34 C33 117.4(9) . .
C32 Fe3 C34 C33 36.7(5) . .
C28 Fe3 C34 C33 -72.0(7) . .
C30 Fe3 C34 C33 -154.9(6) . .
C29 Fe3 C34 C33 -112.0(6) . .
C31 Fe3 C34 C33 171.2(6) . .
C27 Fe3 C34 C33 -44.2(18) . .
C36 Fe3 C34 C35 -37.6(6) . .
C32 Fe3 C34 C35 -80.7(6) . .
C28 Fe3 C34 C35 170.7(6) . .
C30 Fe3 C34 C35 87.7(7) . .
C33 Fe3 C34 C35 -117.4(9) . .
C29 Fe3 C34 C35 130.6(6) . .
C31 Fe3 C34 C35 53.8(9) . .
C27 Fe3 C34 C35 -161.6(14) . .
C33 C34 C35 C36 -1.5(11) . .
Fe3 C34 C35 C36 59.2(6) . .
C33 C34 C35 Fe3 -60.7(6) . .
C36 Fe3 C35 C34 119.6(9) . .
C32 Fe3 C35 C34 81.5(6) . .
C28 Fe3 C35 C34 -37(2) . .
C30 Fe3 C35 C34 -109.1(6) . .
C33 Fe3 C35 C34 38.3(6) . .
C29 Fe3 C35 C34 -69.5(8) . .
C31 Fe3 C35 C34 -152.6(6) . .
C27 Fe3 C35 C34 172.7(6) . .
C32 Fe3 C35 C36 -38.1(5) . .
C28 Fe3 C35 C36 -156.4(16) . .
C30 Fe3 C35 C36 131.3(6) . .
C34 Fe3 C35 C36 -119.6(9) . .
C33 Fe3 C35 C36 -81.3(6) . .
C29 Fe3 C35 C36 170.9(5) . .
C31 Fe3 C35 C36 87.8(6) . .
C27 Fe3 C35 C36 53.1(10) . .
C33 C32 C36 C35 -0.6(10) . .
Fe3 C32 C36 C35 -60.4(6) . .
C33 C32 C36 Fe3 59.8(6) . .
C34 C35 C36 C32 1.3(10) . .
Fe3 C35 C36 C32 60.7(6) . .
C34 C35 C36 Fe3 -59.4(6) . .
C35 Fe3 C36 C32 -117.4(9) . .
C28 Fe3 C36 C32 53.0(10) . .
C30 Fe3 C36 C32 173.6(5) . .
C34 Fe3 C36 C32 -80.1(6) . .
C33 Fe3 C36 C32 -36.8(5) . .
C29 Fe3 C36 C32 -154.7(16) . .
C31 Fe3 C36 C32 132.3(5) . .
C27 Fe3 C36 C32 89.2(6) . .
C32 Fe3 C36 C35 117.4(9) . .
C28 Fe3 C36 C35 170.4(7) . .
C30 Fe3 C36 C35 -69.1(8) . .
C34 Fe3 C36 C35 37.3(6) . .
C33 Fe3 C36 C35 80.5(6) . .
C29 Fe3 C36 C35 -37(2) . .
C31 Fe3 C36 C35 -110.3(7) . .
C27 Fe3 C36 C35 -153.4(6) . .
C31 C27 C37 C38 -32.8(11) . .
C28 C27 C37 C38 148.9(7) . .
Fe3 C27 C37 C38 59.7(10) . .
C27 C37 C38 C39 -176.3(6) . .
C37 C38 C39 O5 -29.0(10) . .
C37 C38 C39 O6 148.6(6) . .
N1 C40 C41 C42 2.2(17) . .
C40 C41 C42 C43 -1.5(14) . .
C40 C41 C42 C42 179.3(9) . 2_677
C41 C42 C43 C44 0.6(12) . .
C42 C42 C43 C44 179.8(8) 2_677 .
C42 C43 C44 N1 -0.2(13) . .
C41 C40 N1 C44 -1.7(14) . .
C41 C40 N1 Zn1 -177.7(8) . .
C43 C44 N1 C40 0.7(12) . .
C43 C44 N1 Zn1 176.3(6) . .
O2 Zn1 N1 C40 40.1(7) 2_566 .
O6 Zn1 N1 C40 169.2(7) 2_566 .
O3 Zn1 N1 C40 -72.4(7) . .
Ca1 Zn1 N1 C40 58.8(12) . .
O2 Zn1 N1 C44 -135.4(6) 2_566 .
O6 Zn1 N1 C44 -6.3(6) 2_566 .
O3 Zn1 N1 C44 112.1(6) . .
Ca1 Zn1 N1 C44 -116.7(8) . .
O2 C13 O1 Ca1 -25.5(13) . .
C12 C13 O1 Ca1 156.4(6) . .
O4 Ca1 O1 C13 159.6(8) . .
O4 Ca1 O1 C13 -20.4(8) 2_566 .
O1 Ca1 O1 C13 -49(100) 2_566 .
O5 Ca1 O1 C13 -115.4(8) 2_566 .
O5 Ca1 O1 C13 64.6(8) . .
Zn1 Ca1 O1 C13 19.9(7) 2_566 .
Zn1 Ca1 O1 C13 -160.1(7) . .
O1 C13 O2 Zn1 5.7(11) . 2_566
C12 C13 O2 Zn1 -176.2(4) . 2_566
O4 C26 O3 Zn1 6.6(7) . .
C25 C26 O3 Zn1 -172.0(4) . .
O2 Zn1 O3 C26 67.7(4) 2_566 .
O6 Zn1 O3 C26 -90.8(4) 2_566 .
N1 Zn1 O3 C26 165.0(4) . .
Ca1 Zn1 O3 C26 -6.8(4) . .
O3 C26 O4 Ca1 15(3) . .
C25 C26 O4 Ca1 -166(3) . .
O4 Ca1 O4 C26 29(100) 2_566 .
O1 Ca1 O4 C26 109(3) . .
O1 Ca1 O4 C26 -71(3) 2_566 .
O5 Ca1 O4 C26 18(3) 2_566 .
O5 Ca1 O4 C26 -162(3) . .
Zn1 Ca1 O4 C26 161(3) 2_566 .
Zn1 Ca1 O4 C26 -19(3) . .
O6 C39 O5 Ca1 30.7(17) . .
C38 C39 O5 Ca1 -151.9(10) . .
O4 Ca1 O5 C39 -174.0(13) . .
O4 Ca1 O5 C39 6.0(13) 2_566 .
O1 Ca1 O5 C39 -79.7(13) . .
O1 Ca1 O5 C39 100.3(13) 2_566 .
O5 Ca1 O5 C39 -81(100) 2_566 .
Zn1 Ca1 O5 C39 -27.9(12) 2_566 .
Zn1 Ca1 O5 C39 152.1(12) . .
O5 C39 O6 Zn1 -1.0(9) . 2_566
C38 C39 O6 Zn1 -178.4(4) . 2_566
